data_4339147
loop_
_publ_author_name
'Reger, Daniel L.'
'Foley, Elizabeth A.'
'Semeniuc, Radu F.'
'Smith, Mark D.'

_publ_section_title
;
 Structural comparisons of silver(I) complexes of third-generation ligands
 built from tridentate (o-C(6)H(4)[CH(2)OCH(2)C(pz)(3)](2)) versus
 bidentate poly(1-pyrazolyl)methane units
 (o-C(6)H(4)[CH(2)OCH(2)CH(pz)(2)](2)) (pz = pyrazolyl ring).
;
_journal_issue 26
_journal_name_full 'Inorganic chemistry'
_journal_page_first 11345
_journal_page_last 11355
_journal_paper_doi 10.1021/ic7017743
_journal_volume 46
_journal_year 2007
_chemical_formula_moiety 'C24 H24 Ag N8 O2, 2(C3 H6 O), F6 P'
_chemical_formula_sum 'C30 H38 Ag F6 N8 O4 P'
_chemical_formula_weight 827.52
_chemical_name_systematic
; 
 ? 
;
_space_group_IT_number 2
_symmetry_cell_setting triclinic
_symmetry_space_group_name_Hall '-P 1'
_symmetry_space_group_name_H-M 'P -1'
_atom_sites_solution_hydrogens geom
_atom_sites_solution_primary direct
_atom_sites_solution_secondary difmap
_audit_creation_method SHELXL-97
_cell_angle_alpha 84.7280(10)
_cell_angle_beta 88.2970(10)
_cell_angle_gamma 83.1730(10)
_cell_formula_units_Z 2
_cell_length_a 9.0715(4)
_cell_length_b 13.5523(6)
_cell_length_c 14.9505(6)
_cell_measurement_reflns_used 6197
_cell_measurement_temperature 150(1)
_cell_measurement_theta_max 26.360
_cell_measurement_theta_min 2.262
_cell_volume 1816.93(14)
_computing_cell_refinement 'SAINT-Plus Version 6.45 (Bruker, 2001)'
_computing_data_collection 'SMART Version 5.625 (Bruker, 2001)'
_computing_data_reduction 'SAINT-Plus Version 6.45'
_computing_molecular_graphics various
_computing_publication_material 'SHELXTL Version 6.14 (Bruker, 2000)'
_computing_structure_refinement 'SHELXL-97 (Sheldrick, 1997)'
_computing_structure_solution 'SHELXS-97 (Sheldrick, 1990)'
_diffrn_ambient_temperature 150(1)
_diffrn_measured_fraction_theta_full 1.000
_diffrn_measured_fraction_theta_max 1.000
_diffrn_measurement_device_type 'Bruker SMART APEX CCD diffractometer'
_diffrn_measurement_method 'omega scans'
_diffrn_radiation_monochromator graphite
_diffrn_radiation_source 'fine-focus sealed tube'
_diffrn_radiation_type MoK\a
_diffrn_radiation_wavelength 0.71073
_diffrn_reflns_av_R_equivalents 0.0355
_diffrn_reflns_av_sigmaI/netI 0.0308
_diffrn_reflns_limit_h_max 11
_diffrn_reflns_limit_h_min -11
_diffrn_reflns_limit_k_max 16
_diffrn_reflns_limit_k_min -16
_diffrn_reflns_limit_l_max 18
_diffrn_reflns_limit_l_min -18
_diffrn_reflns_number 21949
_diffrn_reflns_theta_full 26.37
_diffrn_reflns_theta_max 26.37
_diffrn_reflns_theta_min 1.37
_diffrn_standards_decay_% <1
_exptl_absorpt_coefficient_mu 0.675
_exptl_absorpt_correction_type none
_exptl_crystal_colour colorless
_exptl_crystal_density_diffrn 1.513
_exptl_crystal_density_meas 0
_exptl_crystal_density_method 'not measured'
_exptl_crystal_description block
_exptl_crystal_F_000 844
_exptl_crystal_size_max 0.30
_exptl_crystal_size_mid 0.22
_exptl_crystal_size_min 0.18
_refine_diff_density_max 1.080
_refine_diff_density_min -0.725
_refine_diff_density_rms 0.083
_refine_ls_extinction_method none
_refine_ls_goodness_of_fit_ref 1.038
_refine_ls_hydrogen_treatment constr
_refine_ls_matrix_type full
_refine_ls_number_parameters 442
_refine_ls_number_reflns 7427
_refine_ls_number_restraints 18
_refine_ls_restrained_S_all 1.040
_refine_ls_R_factor_all 0.0475
_refine_ls_R_factor_gt 0.0428
_refine_ls_shift/su_max 0.001
_refine_ls_shift/su_mean 0.000
_refine_ls_structure_factor_coef Fsqd
_refine_ls_weighting_details 'calc w=1/[\s^2^(Fo^2^)+(0.0608P)^2^+2.0077P] where P=(Fo^2^+2Fc^2^)/3'
_refine_ls_weighting_scheme calc
_refine_ls_wR_factor_gt 0.1151
_refine_ls_wR_factor_ref 0.1184
_reflns_number_gt 6620
_reflns_number_total 7427
_reflns_threshold_expression >2sigma(I)
_cod_data_source_file ic7017743-file001.cif
_cod_data_source_block 1
_cod_depositor_comments
;
The following automatic conversions were performed:

'_symmetry_cell_setting' value 'Triclinic' changed to 'triclinic'
according to
/usr/data/users/saulius/automatic-downloads/retrospective/ACS/lib/dictionaries/cif_core.dic
dictionary named 'cif_core.dic' version 2.4.2 from 2011-04-26.

Automatic conversion script
Id: cif_fix_values 2281 2013-09-26 08:29:07Z andrius 
;
_cod_original_cell_volume 1816.93(13)
_cod_database_code 4339147

loop_
_symmetry_equiv_pos_as_xyz
'x, y, z'
'-x, -y, -z'

loop_
_atom_site_label
_atom_site_type_symbol
_atom_site_fract_x
_atom_site_fract_y
_atom_site_fract_z
_atom_site_U_iso_or_equiv
_atom_site_adp_type
_atom_site_occupancy
_atom_site_symmetry_multiplicity
_atom_site_calc_flag
_atom_site_refinement_flags
_atom_site_disorder_assembly
_atom_site_disorder_group
Ag1 Ag 0.52404(3) 0.462441(18) 0.324704(16) 0.04049(10) Uani 1 1 d . . .
C1 C 0.3247(3) 0.6839(2) 0.24279(18) 0.0279(5) Uani 1 1 d . . .
H1 H 0.2669 0.7508 0.2283 0.034 Uiso 1 1 calc R . .
C2 C -0.1948(3) 0.2728(2) 0.30881(17) 0.0272(5) Uani 1 1 d . . .
H2 H -0.1214 0.2121 0.3054 0.033 Uiso 1 1 calc R . .
C11 C 0.5282(4) 0.7909(3) 0.2574(2) 0.0415(7) Uani 1 1 d . . .
H11 H 0.4741 0.8540 0.2407 0.050 Uiso 1 1 calc R . .
C12 C 0.6744(4) 0.7733(3) 0.2795(2) 0.0498(9) Uani 1 1 d . . .
H12 H 0.7425 0.8211 0.2815 0.060 Uiso 1 1 calc R . .
C13 C 0.7024(3) 0.6708(3) 0.2984(2) 0.0423(8) Uani 1 1 d . . .
H13 H 0.7960 0.6368 0.3163 0.051 Uiso 1 1 calc R . .
C21 C 0.1293(3) 0.6743(2) 0.3649(2) 0.0330(6) Uani 1 1 d . . .
H21 H 0.0795 0.7400 0.3551 0.040 Uiso 1 1 calc R . .
C22 C 0.0917(3) 0.6011(2) 0.4275(2) 0.0374(7) Uani 1 1 d . . .
H22 H 0.0118 0.6054 0.4701 0.045 Uiso 1 1 calc R . .
C23 C 0.1957(3) 0.5190(2) 0.4156(2) 0.0349(6) Uani 1 1 d . . .
H23 H 0.1974 0.4565 0.4502 0.042 Uiso 1 1 calc R . .
C31 C -0.2570(3) 0.1821(2) 0.45609(19) 0.0349(6) Uani 1 1 d . . .
H31 H -0.1932 0.1219 0.4509 0.042 Uiso 1 1 calc R . .
C32 C -0.3529(4) 0.2026(3) 0.5256(2) 0.0405(7) Uani 1 1 d . . .
H32 H -0.3692 0.1606 0.5785 0.049 Uiso 1 1 calc R . .
C33 C -0.4220(3) 0.2987(3) 0.50220(19) 0.0383(7) Uani 1 1 d . . .
H33 H -0.4958 0.3329 0.5382 0.046 Uiso 1 1 calc R . .
C41 C -0.3050(4) 0.2031(2) 0.1801(2) 0.0430(7) Uani 1 1 d . . .
H41 H -0.2451 0.1406 0.1819 0.052 Uiso 1 1 calc R . .
C42 C -0.4142(4) 0.2375(3) 0.1198(2) 0.0479(8) Uani 1 1 d . . .
H42 H -0.4454 0.2043 0.0717 0.057 Uiso 1 1 calc R . .
C43 C -0.4689(3) 0.3309(2) 0.14416(19) 0.0340(6) Uani 1 1 d . . .
H43 H -0.5470 0.3730 0.1143 0.041 Uiso 1 1 calc R . .
C51 C 0.3218(3) 0.6270(2) 0.15986(19) 0.0309(6) Uani 1 1 d . . .
H51A H 0.3693 0.6620 0.1077 0.037 Uiso 1 1 calc R . .
H51B H 0.3743 0.5588 0.1708 0.037 Uiso 1 1 calc R . .
C52 C 0.1388(4) 0.5961(2) 0.0579(2) 0.0403(7) Uani 1 1 d . . .
H52A H 0.1911 0.6374 0.0121 0.048 Uiso 1 1 calc R . .
H52B H 0.0309 0.6121 0.0477 0.048 Uiso 1 1 calc R . .
C53 C 0.1825(3) 0.4879(2) 0.0437(2) 0.0343(6) Uani 1 1 d . . .
C54 C 0.2604(3) 0.4634(3) -0.0341(2) 0.0432(8) Uani 1 1 d . . .
H54 H 0.2923 0.5151 -0.0747 0.052 Uiso 1 1 calc R . .
C55 C 0.2923(3) 0.3656(3) -0.0536(2) 0.0463(8) Uani 1 1 d . . .
H55 H 0.3449 0.3505 -0.1074 0.056 Uiso 1 1 calc R . .
C56 C 0.2485(3) 0.2905(3) 0.0044(2) 0.0430(7) Uani 1 1 d . . .
H56 H 0.2705 0.2231 -0.0090 0.052 Uiso 1 1 calc R . .
C57 C 0.1714(3) 0.3126(2) 0.0835(2) 0.0355(6) Uani 1 1 d . . .
H57 H 0.1420 0.2600 0.1239 0.043 Uiso 1 1 calc R . .
C58 C 0.1370(3) 0.4106(2) 0.10377(18) 0.0303(6) Uani 1 1 d . . .
C59 C 0.0496(3) 0.4342(2) 0.18857(19) 0.0325(6) Uani 1 1 d . . .
H59A H 0.1178 0.4442 0.2365 0.039 Uiso 1 1 calc R . .
H59B H -0.0196 0.4960 0.1770 0.039 Uiso 1 1 calc R . .
C60 C -0.1080(3) 0.3623(2) 0.29775(18) 0.0292(6) Uani 1 1 d . . .
H60A H -0.1757 0.4254 0.2958 0.035 Uiso 1 1 calc R . .
H60B H -0.0384 0.3607 0.3477 0.035 Uiso 1 1 calc R . .
N11 N 0.5813(3) 0.62594(19) 0.28836(16) 0.0330(5) Uani 1 1 d . . .
N12 N 0.4749(3) 0.70174(18) 0.26368(15) 0.0301(5) Uani 1 1 d . . .
N21 N 0.2922(3) 0.53911(17) 0.34979(16) 0.0299(5) Uani 1 1 d . . .
N22 N 0.2500(2) 0.63576(16) 0.31948(15) 0.0268(5) Uani 1 1 d . . .
N31 N -0.3718(3) 0.33672(19) 0.42320(15) 0.0324(5) Uani 1 1 d . . .
N32 N -0.2698(2) 0.26313(18) 0.39603(15) 0.0281(5) Uani 1 1 d . . .
N41 N -0.3990(3) 0.35441(18) 0.21442(15) 0.0295(5) Uani 1 1 d . . .
N42 N -0.2984(2) 0.27392(17) 0.23600(15) 0.0269(5) Uani 1 1 d . . .
O1 O 0.1700(2) 0.62356(15) 0.14439(14) 0.0347(4) Uani 1 1 d . . .
O2 O -0.0303(2) 0.35315(16) 0.21529(13) 0.0356(5) Uani 1 1 d . . .
P1 P 0.03829(11) 0.98331(6) 0.28394(7) 0.0468(2) Uani 1 1 d . . .
F1 F 0.0247(4) 1.0451(2) 0.18955(18) 0.0909(9) Uani 1 1 d . . .
F2 F 0.2127(3) 0.9619(2) 0.2746(2) 0.0926(9) Uani 1 1 d . . .
F3 F 0.0182(4) 0.88318(19) 0.2421(2) 0.0917(10) Uani 1 1 d . . .
F4 F -0.1380(3) 1.0055(2) 0.2991(2) 0.0758(7) Uani 1 1 d . . .
F5 F 0.0538(3) 1.08276(18) 0.3285(2) 0.0781(8) Uani 1 1 d . . .
F6 F 0.0481(3) 0.9234(2) 0.38100(18) 0.0794(8) Uani 1 1 d . . .
O3 O 0.1843(4) 0.2728(2) 0.4548(3) 0.0887(11) Uani 1 1 d D . .
C61 C 0.3380(6) 0.2049(4) 0.3410(3) 0.0819(16) Uani 1 1 d D . .
H61A H 0.3144 0.2711 0.3091 0.123 Uiso 1 1 calc R . .
H61B H 0.3054 0.1543 0.3056 0.123 Uiso 1 1 calc R . .
H61C H 0.4454 0.1915 0.3496 0.123 Uiso 1 1 calc R . .
C62 C 0.2611(4) 0.2015(3) 0.4288(3) 0.0461(8) Uani 1 1 d D . .
C63 C 0.2811(5) 0.1059(3) 0.4867(3) 0.0589(10) Uani 1 1 d D . .
H63A H 0.2182 0.1117 0.5409 0.088 Uiso 1 1 calc R . .
H63B H 0.3854 0.0910 0.5039 0.088 Uiso 1 1 calc R . .
H63C H 0.2530 0.0521 0.4536 0.088 Uiso 1 1 calc R . .
O4A O 0.3214(10) 0.8571(7) 0.0806(6) 0.0963(12) Uiso 0.50 1 d PD A 1
C64A C 0.0693(14) 0.8683(10) 0.0351(10) 0.0963(12) Uiso 0.50 1 d PD A 1
H64A H 0.0687 0.8076 0.0761 0.144 Uiso 0.50 1 calc PR A 1
H64B H 0.0557 0.8525 -0.0266 0.144 Uiso 0.50 1 calc PR A 1
H64C H -0.0117 0.9181 0.0519 0.144 Uiso 0.50 1 calc PR A 1
C65A C 0.2120(14) 0.9084(9) 0.0409(10) 0.0963(12) Uiso 0.50 1 d PD A 1
C66A C 0.2276(15) 1.0089(8) -0.0072(8) 0.0963(12) Uiso 0.50 1 d PD A 1
H66A H 0.3281 1.0091 -0.0331 0.144 Uiso 0.50 1 calc PR A 1
H66B H 0.2099 1.0601 0.0353 0.144 Uiso 0.50 1 calc PR A 1
H66C H 0.1549 1.0230 -0.0553 0.144 Uiso 0.50 1 calc PR A 1
O4B O 0.3954(10) 0.8597(6) 0.0782(6) 0.0963(12) Uiso 0.50 1 d PD B 2
C64B C 0.1378(14) 0.8752(10) 0.0324(10) 0.0963(12) Uiso 0.50 1 d PD B 2
H64D H 0.1355 0.8095 0.0654 0.144 Uiso 0.50 1 calc PR B 2
H64E H 0.1274 0.8696 -0.0319 0.144 Uiso 0.50 1 calc PR B 2
H64F H 0.0559 0.9217 0.0536 0.144 Uiso 0.50 1 calc PR B 2
C65B C 0.2780(14) 0.9121(9) 0.0474(10) 0.0963(12) Uiso 0.50 1 d PD B 2
C66B C 0.2997(15) 1.0183(8) 0.0282(9) 0.0963(12) Uiso 0.50 1 d PD B 2
H66D H 0.3512 1.0278 -0.0299 0.144 Uiso 0.50 1 calc PR B 2
H66E H 0.3594 1.0385 0.0754 0.144 Uiso 0.50 1 calc PR B 2
H66F H 0.2029 1.0591 0.0264 0.144 Uiso 0.50 1 calc PR B 2

loop_
_atom_site_aniso_label
_atom_site_aniso_U_11
_atom_site_aniso_U_22
_atom_site_aniso_U_33
_atom_site_aniso_U_23
_atom_site_aniso_U_13
_atom_site_aniso_U_12
Ag1 0.03458(14) 0.03937(15) 0.04444(16) -0.00613(10) -0.00080(10) 0.01026(10)
C1 0.0262(13) 0.0284(13) 0.0298(13) -0.0006(11) -0.0026(10) -0.0065(10)
C2 0.0227(12) 0.0338(14) 0.0234(12) 0.0006(10) 0.0025(10) 0.0008(10)
C11 0.0455(18) 0.0406(17) 0.0433(17) -0.0109(14) 0.0067(14) -0.0215(14)
C12 0.0421(18) 0.063(2) 0.052(2) -0.0196(17) 0.0079(15) -0.0299(17)
C13 0.0272(15) 0.066(2) 0.0374(16) -0.0133(15) 0.0007(12) -0.0150(14)
C21 0.0230(13) 0.0312(14) 0.0452(16) -0.0089(12) 0.0019(12) -0.0012(11)
C22 0.0271(14) 0.0432(17) 0.0427(17) -0.0070(13) 0.0096(12) -0.0080(12)
C23 0.0304(14) 0.0345(15) 0.0393(16) 0.0013(12) 0.0045(12) -0.0070(12)
C31 0.0381(16) 0.0372(16) 0.0285(14) 0.0042(12) -0.0014(12) -0.0058(12)
C32 0.0446(18) 0.0500(19) 0.0271(14) 0.0053(13) 0.0004(13) -0.0143(15)
C33 0.0291(14) 0.061(2) 0.0257(14) -0.0081(13) 0.0037(11) -0.0067(14)
C41 0.0489(19) 0.0351(16) 0.0452(18) -0.0108(13) -0.0088(15) 0.0024(14)
C42 0.051(2) 0.0482(19) 0.0465(19) -0.0157(15) -0.0155(15) -0.0015(15)
C43 0.0281(14) 0.0419(16) 0.0320(14) -0.0009(12) -0.0041(11) -0.0044(12)
C51 0.0287(14) 0.0354(15) 0.0298(14) -0.0011(11) -0.0032(11) -0.0099(11)
C52 0.0429(17) 0.0440(17) 0.0359(16) 0.0037(13) -0.0139(13) -0.0150(14)
C53 0.0266(13) 0.0450(17) 0.0333(15) -0.0019(12) -0.0094(11) -0.0116(12)
C54 0.0338(16) 0.067(2) 0.0310(15) 0.0058(15) -0.0028(12) -0.0250(15)
C55 0.0306(15) 0.082(3) 0.0302(15) -0.0168(16) 0.0049(12) -0.0137(16)
C56 0.0316(16) 0.0510(19) 0.0488(19) -0.0180(15) -0.0020(13) -0.0036(14)
C57 0.0290(14) 0.0414(16) 0.0366(15) -0.0001(13) -0.0026(12) -0.0087(12)
C58 0.0211(12) 0.0442(16) 0.0273(13) -0.0046(11) -0.0028(10) -0.0085(11)
C59 0.0299(14) 0.0385(15) 0.0304(14) -0.0034(12) 0.0006(11) -0.0094(12)
C60 0.0238(13) 0.0380(15) 0.0259(13) -0.0031(11) 0.0027(10) -0.0046(11)
N11 0.0240(11) 0.0459(14) 0.0306(12) -0.0059(10) -0.0009(9) -0.0083(10)
N12 0.0286(12) 0.0363(13) 0.0279(11) -0.0058(9) 0.0014(9) -0.0127(10)
N21 0.0258(11) 0.0273(11) 0.0362(12) -0.0004(9) 0.0011(9) -0.0028(9)
N22 0.0229(11) 0.0249(11) 0.0331(12) -0.0034(9) 0.0007(9) -0.0039(9)
N31 0.0257(11) 0.0442(14) 0.0259(11) -0.0034(10) 0.0006(9) 0.0022(10)
N32 0.0230(11) 0.0350(12) 0.0244(11) 0.0015(9) 0.0016(9) 0.0003(9)
N41 0.0253(11) 0.0342(12) 0.0280(11) -0.0001(9) -0.0015(9) -0.0007(9)
N42 0.0245(11) 0.0292(11) 0.0260(11) -0.0003(9) 0.0015(9) -0.0012(9)
O1 0.0301(10) 0.0378(11) 0.0381(11) -0.0038(9) -0.0076(8) -0.0099(8)
O2 0.0347(11) 0.0432(12) 0.0313(10) -0.0066(9) 0.0115(8) -0.0148(9)
P1 0.0466(5) 0.0312(4) 0.0606(6) -0.0019(4) -0.0108(4) 0.0042(4)
F1 0.119(2) 0.0746(18) 0.0651(16) 0.0221(14) 0.0118(15) 0.0232(16)
F2 0.0518(14) 0.0797(19) 0.137(3) -0.0037(18) 0.0161(15) 0.0225(13)
F3 0.135(3) 0.0464(14) 0.094(2) -0.0157(13) -0.0380(19) 0.0020(15)
F4 0.0482(13) 0.0716(16) 0.104(2) 0.0130(14) -0.0093(13) -0.0063(12)
F5 0.0627(15) 0.0504(13) 0.122(2) -0.0304(14) -0.0237(15) 0.0108(11)
F6 0.094(2) 0.0718(16) 0.0646(15) 0.0084(13) -0.0102(14) 0.0155(14)
O3 0.077(2) 0.0476(17) 0.139(3) -0.0177(19) -0.002(2) 0.0086(16)
C61 0.084(3) 0.113(4) 0.058(3) 0.001(3) 0.005(2) -0.058(3)
C62 0.0400(17) 0.0394(18) 0.060(2) -0.0018(15) -0.0058(15) -0.0104(14)
C63 0.067(3) 0.054(2) 0.056(2) 0.0050(18) -0.0090(19) -0.0144(19)

loop_
_atom_type_symbol
_atom_type_description
_atom_type_scat_dispersion_real
_atom_type_scat_dispersion_imag
_atom_type_scat_source
C C 0.0033 0.0016 'International Tables Vol C Tables 4.2.6.8 and 6.1.1.4'
H H 0.0000 0.0000 'International Tables Vol C Tables 4.2.6.8 and 6.1.1.4'
N N 0.0061 0.0033 'International Tables Vol C Tables 4.2.6.8 and 6.1.1.4'
O O 0.0106 0.0060 'International Tables Vol C Tables 4.2.6.8 and 6.1.1.4'
F F 0.0171 0.0103 'International Tables Vol C Tables 4.2.6.8 and 6.1.1.4'
P P 0.1023 0.0942 'International Tables Vol C Tables 4.2.6.8 and 6.1.1.4'
Ag Ag -0.8971 1.1015 'International Tables Vol C Tables 4.2.6.8 and 6.1.1.4'

loop_
_geom_angle_atom_site_label_1
_geom_angle_atom_site_label_2
_geom_angle_atom_site_label_3
_geom_angle
_geom_angle_site_symmetry_1
_geom_angle_site_symmetry_3
N21 Ag1 N31 120.95(8) . 1_655
N21 Ag1 N41 127.75(8) . 1_655
N31 Ag1 N41 85.01(8) 1_655 1_655
N21 Ag1 N11 83.75(8) . .
N31 Ag1 N11 131.50(9) 1_655 .
N41 Ag1 N11 113.49(8) 1_655 .
N22 C1 N12 112.1(2) . .
N22 C1 C51 111.7(2) . .
N12 C1 C51 112.1(2) . .
N22 C1 H1 106.8 . .
N12 C1 H1 106.8 . .
C51 C1 H1 106.8 . .
N32 C2 N42 111.2(2) . .
N32 C2 C60 112.4(2) . .
N42 C2 C60 111.7(2) . .
N32 C2 H2 107.0 . .
N42 C2 H2 107.0 . .
C60 C2 H2 107.0 . .
N12 C11 C12 107.0(3) . .
N12 C11 H11 126.5 . .
C12 C11 H11 126.5 . .
C11 C12 C13 105.4(3) . .
C11 C12 H12 127.3 . .
C13 C12 H12 127.3 . .
N11 C13 C12 111.5(3) . .
N11 C13 H13 124.2 . .
C12 C13 H13 124.2 . .
N22 C21 C22 107.2(3) . .
N22 C21 H21 126.4 . .
C22 C21 H21 126.4 . .
C21 C22 C23 105.2(3) . .
C21 C22 H22 127.4 . .
C23 C22 H22 127.4 . .
N21 C23 C22 111.4(3) . .
N21 C23 H23 124.3 . .
C22 C23 H23 124.3 . .
N32 C31 C32 107.1(3) . .
N32 C31 H31 126.4 . .
C32 C31 H31 126.4 . .
C31 C32 C33 105.1(3) . .
C31 C32 H32 127.5 . .
C33 C32 H32 127.5 . .
N31 C33 C32 111.8(3) . .
N31 C33 H33 124.1 . .
C32 C33 H33 124.1 . .
N42 C41 C42 107.3(3) . .
N42 C41 H41 126.3 . .
C42 C41 H41 126.3 . .
C41 C42 C43 105.0(3) . .
C41 C42 H42 127.5 . .
C43 C42 H42 127.5 . .
N41 C43 C42 111.5(3) . .
N41 C43 H43 124.2 . .
C42 C43 H43 124.2 . .
O1 C51 C1 105.1(2) . .
O1 C51 H51A 110.7 . .
C1 C51 H51A 110.7 . .
O1 C51 H51B 110.7 . .
C1 C51 H51B 110.7 . .
H51A C51 H51B 108.8 . .
O1 C52 C53 115.1(2) . .
O1 C52 H52A 108.5 . .
C53 C52 H52A 108.5 . .
O1 C52 H52B 108.5 . .
C53 C52 H52B 108.5 . .
H52A C52 H52B 107.5 . .
C54 C53 C58 118.8(3) . .
C54 C53 C52 119.2(3) . .
C58 C53 C52 121.8(3) . .
C55 C54 C53 121.3(3) . .
C55 C54 H54 119.3 . .
C53 C54 H54 119.3 . .
C56 C55 C54 120.1(3) . .
C56 C55 H55 120.0 . .
C54 C55 H55 120.0 . .
C55 C56 C57 120.0(3) . .
C55 C56 H56 120.0 . .
C57 C56 H56 120.0 . .
C58 C57 C56 120.8(3) . .
C58 C57 H57 119.6 . .
C56 C57 H57 119.6 . .
C57 C58 C53 119.0(3) . .
C57 C58 C59 120.4(3) . .
C53 C58 C59 120.5(3) . .
O2 C59 C58 107.9(2) . .
O2 C59 H59A 110.1 . .
C58 C59 H59A 110.1 . .
O2 C59 H59B 110.1 . .
C58 C59 H59B 110.1 . .
H59A C59 H59B 108.4 . .
O2 C60 C2 104.4(2) . .
O2 C60 H60A 110.9 . .
C2 C60 H60A 110.9 . .
O2 C60 H60B 110.9 . .
C2 C60 H60B 110.9 . .
H60A C60 H60B 108.9 . .
C13 N11 N12 104.4(3) . .
C13 N11 Ag1 133.2(2) . .
N12 N11 Ag1 121.59(16) . .
C11 N12 N11 111.8(2) . .
C11 N12 C1 126.2(3) . .
N11 N12 C1 121.9(2) . .
C23 N21 N22 104.8(2) . .
C23 N21 Ag1 129.1(2) . .
N22 N21 Ag1 122.25(16) . .
C21 N22 N21 111.3(2) . .
C21 N22 C1 127.2(2) . .
N21 N22 C1 121.3(2) . .
C33 N31 N32 104.1(2) . .
C33 N31 Ag1 130.6(2) . 1_455
N32 N31 Ag1 121.79(16) . 1_455
C31 N32 N31 112.0(2) . .
C31 N32 C2 126.5(2) . .
N31 N32 C2 121.5(2) . .
C43 N41 N42 104.8(2) . .
C43 N41 Ag1 131.08(19) . 1_455
N42 N41 Ag1 118.91(16) . 1_455
C41 N42 N41 111.3(2) . .
C41 N42 C2 127.3(2) . .
N41 N42 C2 121.4(2) . .
C51 O1 C52 114.7(2) . .
C59 O2 C60 113.6(2) . .
F1 P1 F3 92.13(17) . .
F1 P1 F2 92.71(18) . .
F3 P1 F2 91.17(18) . .
F1 P1 F5 89.21(17) . .
F3 P1 F5 177.9(2) . .
F2 P1 F5 90.38(16) . .
F1 P1 F6 178.09(16) . .
F3 P1 F6 89.13(16) . .
F2 P1 F6 88.71(17) . .
F5 P1 F6 89.49(17) . .
F1 P1 F4 89.79(16) . .
F3 P1 F4 90.57(17) . .
F2 P1 F4 176.90(19) . .
F5 P1 F4 87.82(15) . .
F6 P1 F4 88.76(16) . .
C62 C61 H61A 109.5 . .
C62 C61 H61B 109.5 . .
H61A C61 H61B 109.5 . .
C62 C61 H61C 109.5 . .
H61A C61 H61C 109.5 . .
H61B C61 H61C 109.5 . .
O3 C62 C61 122.5(4) . .
O3 C62 C63 120.0(4) . .
C61 C62 C63 117.4(4) . .
C62 C63 H63A 109.5 . .
C62 C63 H63B 109.5 . .
H63A C63 H63B 109.5 . .
C62 C63 H63C 109.5 . .
H63A C63 H63C 109.5 . .
H63B C63 H63C 109.5 . .
C65A C64A H64A 109.5 . .
C65A C64A H64B 109.5 . .
H64A C64A H64B 109.5 . .
C65A C64A H64C 109.5 . .
H64A C64A H64C 109.5 . .
H64B C64A H64C 109.5 . .
O4A C65A C64A 121.1(11) . .
O4A C65A C66A 121.1(12) . .
C64A C65A C66A 117.7(10) . .
C65A C66A H66A 109.5 . .
C65A C66A H66B 109.5 . .
H66A C66A H66B 109.5 . .
C65A C66A H66C 109.5 . .
H66A C66A H66C 109.5 . .
H66B C66A H66C 109.5 . .
C65B C64B H64D 109.5 . .
C65B C64B H64E 109.5 . .
H64D C64B H64E 109.5 . .
C65B C64B H64F 109.5 . .
H64D C64B H64F 109.5 . .
H64E C64B H64F 109.5 . .
O4B C65B C64B 125.9(11) . .
O4B C65B C66B 111.9(11) . .
C64B C65B C66B 122.2(11) . .
C65B C66B H66D 109.5 . .
C65B C66B H66E 109.5 . .
H66D C66B H66E 109.5 . .
C65B C66B H66F 109.5 . .
H66D C66B H66F 109.5 . .
H66E C66B H66F 109.5 . .

loop_
_geom_bond_atom_site_label_1
_geom_bond_atom_site_label_2
_geom_bond_distance
_geom_bond_site_symmetry_2
Ag1 N21 2.269(2) .
Ag1 N31 2.281(2) 1_655
Ag1 N41 2.341(2) 1_655
Ag1 N11 2.347(3) .
C1 N22 1.456(3) .
C1 N12 1.460(3) .
C1 C51 1.522(4) .
C1 H1 1.0000 .
C2 N32 1.455(3) .
C2 N42 1.457(3) .
C2 C60 1.516(4) .
C2 H2 1.0000 .
C11 N12 1.348(4) .
C11 C12 1.364(5) .
C11 H11 0.9500 .
C12 C13 1.387(5) .
C12 H12 0.9500 .
C13 N11 1.336(4) .
C13 H13 0.9500 .
C21 N22 1.349(4) .
C21 C22 1.366(4) .
C21 H21 0.9500 .
C22 C23 1.392(4) .
C22 H22 0.9500 .
C23 N21 1.329(4) .
C23 H23 0.9500 .
C31 N32 1.350(4) .
C31 C32 1.362(4) .
C31 H31 0.9500 .
C32 C33 1.395(5) .
C32 H32 0.9500 .
C33 N31 1.334(4) .
C33 H33 0.9500 .
C41 N42 1.336(4) .
C41 C42 1.370(5) .
C41 H41 0.9500 .
C42 C43 1.379(5) .
C42 H42 0.9500 .
C43 N41 1.325(4) .
C43 H43 0.9500 .
C51 O1 1.409(3) .
C51 H51A 0.9900 .
C51 H51B 0.9900 .
C52 O1 1.424(4) .
C52 C53 1.505(5) .
C52 H52A 0.9900 .
C52 H52B 0.9900 .
C53 C54 1.389(5) .
C53 C58 1.408(4) .
C54 C55 1.378(5) .
C54 H54 0.9500 .
C55 C56 1.364(5) .
C55 H55 0.9500 .
C56 C57 1.393(4) .
C56 H56 0.9500 .
C57 C58 1.387(4) .
C57 H57 0.9500 .
C58 C59 1.514(4) .
C59 O2 1.408(3) .
C59 H59A 0.9900 .
C59 H59B 0.9900 .
C60 O2 1.410(3) .
C60 H60A 0.9900 .
C60 H60B 0.9900 .
N11 N12 1.356(3) .
N21 N22 1.360(3) .
N31 N32 1.359(3) .
N31 Ag1 2.281(2) 1_455
N41 N42 1.358(3) .
N41 Ag1 2.341(2) 1_455
P1 F1 1.574(3) .
P1 F3 1.577(3) .
P1 F2 1.579(3) .
P1 F5 1.580(3) .
P1 F6 1.596(3) .
P1 F4 1.605(3) .
O3 C62 1.209(5) .
C61 C62 1.468(6) .
C61 H61A 0.9800 .
C61 H61B 0.9800 .
C61 H61C 0.9800 .
C62 C63 1.486(5) .
C63 H63A 0.9800 .
C63 H63B 0.9800 .
C63 H63C 0.9800 .
O4A C65A 1.271(12) .
C64A C65A 1.470(13) .
C64A H64A 0.9800 .
C64A H64B 0.9800 .
C64A H64C 0.9800 .
C65A C66A 1.501(12) .
C66A H66A 0.9800 .
C66A H66B 0.9800 .
C66A H66C 0.9800 .
O4B C65B 1.280(12) .
C64B C65B 1.451(12) .
C64B H64D 0.9800 .
C64B H64E 0.9800 .
C64B H64F 0.9800 .
C65B C66B 1.477(12) .
C66B H66D 0.9800 .
C66B H66E 0.9800 .
C66B H66F 0.9800 .

loop_
_geom_torsion_atom_site_label_1
_geom_torsion_atom_site_label_2
_geom_torsion_atom_site_label_3
_geom_torsion_atom_site_label_4
_geom_torsion
_geom_torsion_site_symmetry_1
_geom_torsion_site_symmetry_4
N12 C11 C12 C13 0.1(4) . .
C11 C12 C13 N11 0.4(4) . .
N22 C21 C22 C23 -0.3(3) . .
C21 C22 C23 N21 0.0(4) . .
N32 C31 C32 C33 0.5(3) . .
C31 C32 C33 N31 -0.5(4) . .
N42 C41 C42 C43 0.0(4) . .
C41 C42 C43 N41 0.4(4) . .
N22 C1 C51 O1 58.2(3) . .
N12 C1 C51 O1 -175.1(2) . .
O1 C52 C53 C54 -132.7(3) . .
O1 C52 C53 C58 52.1(4) . .
C58 C53 C54 C55 0.6(4) . .
C52 C53 C54 C55 -174.7(3) . .
C53 C54 C55 C56 -0.6(5) . .
C54 C55 C56 C57 0.0(5) . .
C55 C56 C57 C58 0.7(5) . .
C56 C57 C58 C53 -0.6(4) . .
C56 C57 C58 C59 178.3(3) . .
C54 C53 C58 C57 0.0(4) . .
C52 C53 C58 C57 175.2(3) . .
C54 C53 C58 C59 -179.0(3) . .
C52 C53 C58 C59 -3.8(4) . .
C57 C58 C59 O2 -22.5(4) . .
C53 C58 C59 O2 156.5(2) . .
N32 C2 C60 O2 173.4(2) . .
N42 C2 C60 O2 -60.7(3) . .
C12 C13 N11 N12 -0.7(3) . .
C12 C13 N11 Ag1 -170.2(2) . .
N21 Ag1 N11 C13 146.3(3) . .
N31 Ag1 N11 C13 19.9(3) 1_655 .
N41 Ag1 N11 C13 -85.1(3) 1_655 .
N21 Ag1 N11 N12 -21.75(19) . .
N31 Ag1 N11 N12 -148.18(18) 1_655 .
N41 Ag1 N11 N12 106.9(2) 1_655 .
C12 C11 N12 N11 -0.6(3) . .
C12 C11 N12 C1 -177.5(3) . .
C13 N11 N12 C11 0.8(3) . .
Ag1 N11 N12 C11 171.82(19) . .
C13 N11 N12 C1 177.8(2) . .
Ag1 N11 N12 C1 -11.1(3) . .
N22 C1 N12 C11 -121.7(3) . .
C51 C1 N12 C11 111.8(3) . .
N22 C1 N12 N11 61.7(3) . .
C51 C1 N12 N11 -64.8(3) . .
C22 C23 N21 N22 0.4(3) . .
C22 C23 N21 Ag1 158.2(2) . .
N31 Ag1 N21 C23 -3.5(3) 1_655 .
N41 Ag1 N21 C23 106.2(3) 1_655 .
N11 Ag1 N21 C23 -138.8(3) . .
N31 Ag1 N21 N22 150.89(18) 1_655 .
N41 Ag1 N21 N22 -99.5(2) 1_655 .
N11 Ag1 N21 N22 15.5(2) . .
C22 C21 N22 N21 0.6(3) . .
C22 C21 N22 C1 176.0(3) . .
C23 N21 N22 C21 -0.6(3) . .
Ag1 N21 N22 C21 -160.29(19) . .
C23 N21 N22 C1 -176.3(2) . .
Ag1 N21 N22 C1 24.0(3) . .
N12 C1 N22 C21 114.7(3) . .
C51 C1 N22 C21 -118.5(3) . .
N12 C1 N22 N21 -70.3(3) . .
C51 C1 N22 N21 56.4(3) . .
C32 C33 N31 N32 0.3(3) . .
C32 C33 N31 Ag1 158.7(2) . 1_455
C32 C31 N32 N31 -0.3(3) . .
C32 C31 N32 C2 -176.2(3) . .
C33 N31 N32 C31 0.0(3) . .
Ag1 N31 N32 C31 -160.78(19) 1_455 .
C33 N31 N32 C2 176.1(2) . .
Ag1 N31 N32 C2 15.3(3) 1_455 .
N42 C2 N32 C31 108.8(3) . .
C60 C2 N32 C31 -125.1(3) . .
N42 C2 N32 N31 -66.7(3) . .
C60 C2 N32 N31 59.4(3) . .
C42 C43 N41 N42 -0.6(3) . .
C42 C43 N41 Ag1 -154.0(2) . 1_455
C42 C41 N42 N41 -0.4(4) . .
C42 C41 N42 C2 -177.1(3) . .
C43 N41 N42 C41 0.6(3) . .
Ag1 N41 N42 C41 158.0(2) 1_455 .
C43 N41 N42 C2 177.6(2) . .
Ag1 N41 N42 C2 -25.1(3) 1_455 .
N32 C2 N42 C41 -110.6(3) . .
C60 C2 N42 C41 122.9(3) . .
N32 C2 N42 N41 72.9(3) . .
C60 C2 N42 N41 -53.6(3) . .
C1 C51 O1 C52 164.9(2) . .
C53 C52 O1 C51 72.4(3) . .
C58 C59 O2 C60 175.4(2) . .
C2 C60 O2 C59 175.3(2) . .
